data_7211693
loop_
_publ_author_name
'Adam, Martin S.'
'Parkin, Andrew'
'Thomas, Lynne H.'
'Wilson, Chick C.'

_publ_section_title
;
 Bifurcated hydrogen-bonded synthons in molecular complexes of picolines
 with chloranilic acid
;
_journal_issue 3
_journal_name_full CrystEngComm
_journal_page_first 917
_journal_paper_doi 10.1039/b912539f
_journal_volume 12
_journal_year 2010
_chemical_formula_moiety '4(C6 H8 N), 2(C6 H Cl2 O4), (C6 Cl2 O4), 2(H2 O)'
_chemical_formula_sum 'C42 H38 Cl6 N4 O14'
_chemical_formula_weight 1035.50
_chemical_name_common '3-picoline chloranilate hemihydrate'
_chemical_name_systematic '3-picoline chloranilate hemihydrate'
_space_group_IT_number 2
_symmetry_cell_setting triclinic
_symmetry_space_group_name_Hall '-P 1'
_symmetry_space_group_name_H-M 'P -1'
_atom_sites_solution_hydrogens geom
_atom_sites_solution_primary direct
_cell_angle_alpha 71.414(16)
_cell_angle_beta 86.29(2)
_cell_angle_gamma 88.917(16)
_cell_formula_units_Z 1
_cell_length_a 7.167(3)
_cell_length_b 12.221(6)
_cell_length_c 13.381(7)
_cell_measurement_reflns_used 0
_cell_measurement_temperature 100
_cell_measurement_theta_max 0
_cell_measurement_theta_min 0
_cell_volume 1108.6(9)
_computing_cell_refinement 'CrystalClear 1.4.0 (Rigaku, 2008)'
_computing_data_collection 'CrystalClear 1.4.0 (Rigaku, 2008)'
_computing_data_reduction 'CrystalClear 1.4.0 (Rigaku, 2008)'
_computing_molecular_graphics 'CAMERON (Watkin et al., 1996)'
_computing_publication_material 'WINGX (Farrugia, 1999)'
_computing_structure_refinement 'SHELXL97 (Sheldrick, 2008)'
_computing_structure_solution 'SIR92 (Altomare et al., 1994)'
_diffrn_ambient_temperature 100
_diffrn_measured_fraction_theta_full 0.997
_diffrn_measured_fraction_theta_max 0.997
_diffrn_measurement_device_type
;
'Rigaku R-AXIS RAPID IP Image Plate diffractometer'
;
_diffrn_measurement_method \w
_diffrn_radiation_monochromator graphite
_diffrn_radiation_type 'Mo K\a'
_diffrn_radiation_wavelength 0.71073
_diffrn_reflns_av_R_equivalents 0.059
_diffrn_reflns_limit_h_max 9
_diffrn_reflns_limit_h_min -8
_diffrn_reflns_limit_k_max 15
_diffrn_reflns_limit_k_min -15
_diffrn_reflns_limit_l_max 17
_diffrn_reflns_limit_l_min -17
_diffrn_reflns_number 13680
_diffrn_reflns_theta_full 27.477
_diffrn_reflns_theta_max 27.477
_diffrn_reflns_theta_min 3.138
_diffrn_standards_number 0
_exptl_absorpt_coefficient_mu 0.461
_exptl_absorpt_correction_type none
_exptl_crystal_colour 'dark red'
_exptl_crystal_density_diffrn 1.551
_exptl_crystal_description block
_exptl_crystal_F_000 532
_exptl_crystal_size_max 0.2
_exptl_crystal_size_mid 0.15
_exptl_crystal_size_min 0.1
_refine_diff_density_max 0.48
_refine_diff_density_min -0.44
_refine_ls_goodness_of_fit_ref 1.035
_refine_ls_hydrogen_treatment refall
_refine_ls_matrix_type full
_refine_ls_number_parameters 374
_refine_ls_number_reflns 5069
_refine_ls_number_restraints 0
_refine_ls_R_factor_all 0.0753
_refine_ls_R_factor_gt 0.0439
_refine_ls_shift/su_max 0.001
_refine_ls_structure_factor_coef Fsqd
_refine_ls_weighting_details 'calc w=1/[\s^2^(Fo^2^)+(0.0779P)^2^+0.0000P] where P=(Fo^2^+2Fc^2^)/3'
_refine_ls_weighting_scheme calc
_refine_ls_wR_factor_all 0.1045
_refine_ls_wR_factor_ref 0.1424
_reflns_limit_h_max 9
_reflns_limit_h_min -9
_reflns_limit_k_max 15
_reflns_limit_k_min -14
_reflns_limit_l_max 17
_reflns_limit_l_min 0
_reflns_number_gt 3492
_reflns_number_total 5069
_reflns_threshold_expression >2\s(I)
_cod_data_source_file b912539f.txt
_cod_data_source_block 100K
_cod_depositor_comments
;
The following automatic conversions were performed:

'_symmetry_cell_setting' value 'Triclinic' changed to 'triclinic'
according to /home/saulius/struct/CIF-dictionaries/cif_core.dic
dictionary named 'cif_core.dic' version 2.4.2 from 2011-04-26.

Automatic conversion script
Id: cif_fix_values 1891 2012-01-12 08:04:46Z andrius 
;
_cod_original_sg_symbol_H-M 'P -1 '
_cod_database_code 7211693

loop_
_symmetry_equiv_pos_as_xyz
x,y,z
-x,-y,-z

loop_
_atom_site_label
_atom_site_fract_x
_atom_site_fract_y
_atom_site_fract_z
_atom_site_U_iso_or_equiv
_atom_site_adp_type
_atom_site_calc_flag
_atom_site_occupancy
_atom_site_type_symbol
C1 0.6460(4) 0.5496(2) 0.9185(2) 0.0142(5) Uani d 1 C
C2 0.6517(3) 0.5563(2) 1.0312(2) 0.0144(6) Uani d 1 C
C3 0.5039(4) 0.5084(2) 1.1049(2) 0.0165(6) Uani d 1 C
Cl1 0.50601(9) 0.51791(6) 1.23143(6) 0.02145(18) Uani d 1 Cl
O2 0.7913(3) 0.60531(16) 1.04897(16) 0.0199(4) Uani d 1 O
O1 0.7793(3) 0.59672(15) 0.85464(16) 0.0185(4) Uani d 1 O
C15 0.8686(4) 0.0621(2) 0.7565(2) 0.0167(6) Uani d 1 C
C14 0.8911(4) 0.1803(2) 0.7485(2) 0.0162(6) Uani d 1 C
C13 0.8527(4) 0.2708(2) 0.6444(2) 0.0175(6) Uani d 1 C
C12 0.8014(4) 0.2410(2) 0.5614(2) 0.0162(6) Uani d 1 C
C11 0.7806(4) 0.1207(2) 0.5684(2) 0.0161(6) Uani d 1 C
C10 0.8169(4) 0.0267(2) 0.6738(2) 0.0172(6) Uani d 1 C
O3 0.7952(3) -0.07688(16) 0.67621(17) 0.0232(5) Uani d 1 O
O4 0.7354(3) 0.08994(17) 0.49481(17) 0.0262(5) Uani d 1 O
Cl3 0.76311(10) 0.34551(6) 0.44251(6) 0.02245(19) Uani d 1 Cl
O5 0.8704(3) 0.37918(16) 0.63869(17) 0.0201(5) Uani d 1 O
O6 0.9391(3) 0.21527(16) 0.81962(16) 0.0218(5) Uani d 1 O
Cl2 0.90980(10) -0.03969(6) 0.87725(6) 0.02326(19) Uani d 1 Cl
C5 1.3539(4) 0.7877(2) 0.9419(2) 0.0158(6) Uani d 1 C
C6 1.4292(4) 0.8098(2) 0.8392(2) 0.0195(6) Uani d 1 C
C7 1.3324(4) 0.7799(2) 0.7654(3) 0.0214(6) Uani d 1 C
C8 1.1615(4) 0.7266(2) 0.7951(2) 0.0210(6) Uani d 1 C
N1 1.0931(3) 0.70287(19) 0.8951(2) 0.0173(5) Uani d 1 N
C4 1.1819(4) 0.7323(2) 0.9679(2) 0.0170(6) Uani d 1 C
C9 1.4513(5) 0.8223(3) 1.0238(3) 0.0253(7) Uani d 1 C
C17 0.6820(4) -0.1900(2) 0.3599(2) 0.0207(6) Uani d 1 C
C16 0.7032(4) -0.1201(3) 0.4215(3) 0.0211(6) Uani d 1 C
N2 0.7358(3) -0.1649(2) 0.5239(2) 0.0200(5) Uani d 1 N
C20 0.7500(4) -0.2800(3) 0.5725(3) 0.0227(6) Uani d 1 C
C19 0.7320(4) -0.3533(3) 0.5144(3) 0.0244(7) Uani d 1 C
C18 0.6967(4) -0.3089(3) 0.4084(3) 0.0225(6) Uani d 1 C
C21 0.6435(5) -0.1387(3) 0.2447(3) 0.0268(7) Uani d 1 C
O7 1.0114(3) 0.46853(17) 0.76513(17) 0.0199(4) Uani d 1 O
H9A 1.404(6) 0.887(4) 1.032(4) 0.051(12) Uiso d 1 H
H9B 1.581(6) 0.834(3) 1.002(4) 0.055(12) Uiso d 1 H
H9C 1.437(5) 0.769(3) 1.093(4) 0.048(11) Uiso d 1 H
H21A 0.494(7) -0.129(4) 0.237(4) 0.085(16) Uiso d 1 H
H21B 0.696(6) -0.188(4) 0.207(4) 0.064(14) Uiso d 1 H
H21C 0.702(5) -0.062(3) 0.216(3) 0.049(11) Uiso d 1 H
H72 1.086(5) 0.441(3) 0.815(4) 0.042(11) Uiso d 1 H
H71 0.931(7) 0.496(4) 0.790(4) 0.059(15) Uiso d 1 H
H61 1.543(5) 0.847(3) 0.818(3) 0.039(10) Uiso d 1 H
H7 1.382(5) 0.793(3) 0.703(3) 0.033(10) Uiso d 1 H
H8 1.090(4) 0.704(3) 0.750(3) 0.024(8) Uiso d 1 H
H4 1.138(4) 0.716(3) 1.039(3) 0.025(9) Uiso d 1 H
H16 0.697(4) -0.036(2) 0.390(2) 0.011(7) Uiso d 1 H
H20 0.780(4) -0.302(3) 0.648(3) 0.021(8) Uiso d 1 H
H19 0.733(4) -0.434(3) 0.548(3) 0.019(8) Uiso d 1 H
H18 0.683(4) -0.365(3) 0.369(3) 0.021(8) Uiso d 1 H
H5 0.916(5) 0.389(3) 0.688(4) 0.045(12) Uiso d 1 H
H1 0.989(4) 0.669(2) 0.913(3) 0.015(8) Uiso d 1 H
H2 0.776(6) -0.113(4) 0.563(4) 0.073(15) Uiso d 1 H

loop_
_atom_site_aniso_label
_atom_site_aniso_U_11
_atom_site_aniso_U_22
_atom_site_aniso_U_33
_atom_site_aniso_U_12
_atom_site_aniso_U_13
_atom_site_aniso_U_23
C1 0.0149(13) 0.0143(12) 0.0124(14) 0.0037(10) -0.0004(11) -0.0034(10)
C2 0.0132(13) 0.0163(12) 0.0144(14) 0.0019(10) -0.0043(11) -0.0053(11)
C3 0.0203(14) 0.0183(13) 0.0108(14) 0.0012(10) -0.0017(11) -0.0044(11)
Cl1 0.0230(4) 0.0308(4) 0.0120(3) -0.0050(3) 0.0003(3) -0.0087(3)
O2 0.0178(10) 0.0256(10) 0.0168(11) -0.0058(8) -0.0007(8) -0.0072(8)
O1 0.0174(10) 0.0229(10) 0.0161(11) -0.0041(8) 0.0033(8) -0.0081(8)
C15 0.0186(13) 0.0172(13) 0.0131(14) -0.0005(10) -0.0008(11) -0.0033(11)
C14 0.0138(13) 0.0223(13) 0.0124(14) 0.0005(10) 0.0010(11) -0.0058(11)
C13 0.0178(14) 0.0190(13) 0.0151(15) 0.0027(10) 0.0008(12) -0.0049(11)
C12 0.0188(14) 0.0174(13) 0.0111(14) -0.0005(10) -0.0009(11) -0.0028(11)
C11 0.0118(12) 0.0246(14) 0.0147(14) -0.0033(10) 0.0006(11) -0.0101(11)
C10 0.0152(13) 0.0201(13) 0.0167(15) -0.0031(10) 0.0027(11) -0.0069(11)
O3 0.0326(12) 0.0194(10) 0.0188(12) -0.0048(8) 0.0004(9) -0.0078(9)
O4 0.0354(12) 0.0268(11) 0.0193(12) -0.0040(9) -0.0051(10) -0.0104(9)
Cl3 0.0305(4) 0.0237(4) 0.0124(4) 0.0026(3) -0.0044(3) -0.0042(3)
O5 0.0297(11) 0.0183(10) 0.0146(11) 0.0028(8) -0.0062(9) -0.0076(8)
O6 0.0320(11) 0.0216(10) 0.0139(11) 0.0020(8) -0.0020(9) -0.0087(8)
Cl2 0.0321(4) 0.0193(3) 0.0161(4) 0.0016(3) -0.0033(3) -0.0023(3)
C5 0.0187(13) 0.0136(12) 0.0158(14) -0.0003(10) -0.0010(12) -0.0055(11)
C6 0.0209(15) 0.0185(13) 0.0186(16) -0.0031(11) 0.0006(12) -0.0055(12)
C7 0.0267(16) 0.0238(15) 0.0137(16) -0.0005(12) 0.0022(13) -0.0064(12)
C8 0.0271(16) 0.0211(14) 0.0165(15) 0.0016(11) -0.0041(13) -0.0078(12)
N1 0.0157(12) 0.0165(11) 0.0192(13) -0.0007(9) -0.0001(10) -0.0051(10)
C4 0.0241(14) 0.0158(13) 0.0114(14) 0.0042(11) -0.0009(12) -0.0051(11)
C9 0.0254(17) 0.0333(18) 0.0210(18) -0.0019(14) -0.0040(14) -0.0132(14)
C17 0.0161(14) 0.0274(15) 0.0197(16) 0.0002(11) -0.0004(12) -0.0091(12)
C16 0.0180(14) 0.0223(15) 0.0221(16) 0.0022(11) 0.0006(12) -0.0065(12)
N2 0.0198(12) 0.0237(12) 0.0186(14) -0.0036(10) 0.0000(11) -0.0096(10)
C20 0.0207(15) 0.0273(15) 0.0191(16) -0.0008(12) -0.0012(13) -0.0061(12)
C19 0.0270(16) 0.0204(15) 0.0246(17) -0.0018(12) 0.0005(13) -0.0059(13)
C18 0.0172(14) 0.0254(15) 0.0280(18) -0.0051(11) 0.0000(13) -0.0130(13)
C21 0.0254(17) 0.0367(18) 0.0206(17) 0.0000(14) -0.0049(14) -0.0119(14)
O7 0.0221(11) 0.0227(10) 0.0169(11) 0.0026(9) -0.0035(9) -0.0090(9)

loop_
_atom_type_symbol
_atom_type_description
_atom_type_scat_dispersion_real
_atom_type_scat_dispersion_imag
_atom_type_scat_source
C C 0.0033 0.0016 'International Tables Vol C Tables 4.2.6.8 and 6.1.1.4'
H H 0 0 'International Tables Vol C Tables 4.2.6.8 and 6.1.1.4'
Cl Cl 0.1484 0.1585 'International Tables Vol C Tables 4.2.6.8 and 6.1.1.4'
N N 0.0061 0.0033 'International Tables Vol C Tables 4.2.6.8 and 6.1.1.4'
O O 0.0106 0.006 'International Tables Vol C Tables 4.2.6.8 and 6.1.1.4'

loop_
_geom_angle_atom_site_label_1
_geom_angle_atom_site_label_2
_geom_angle_atom_site_label_3
_geom_angle
_geom_angle_site_symmetry_1
_geom_angle_site_symmetry_3
O1 C1 C3 125.2(3) . 2_667
O1 C1 C2 116.3(2) . .
C3 C1 C2 118.5(2) 2_667 .
O2 C2 C3 125.2(3) . .
O2 C2 C1 116.0(2) . .
C3 C2 C1 118.8(2) . .
C2 C3 C1 122.6(3) . 2_667
C2 C3 Cl1 119.3(2) . .
C1 C3 Cl1 118.0(2) 2_667 .
C10 C15 C14 123.3(2) . .
C10 C15 Cl2 119.9(2) . .
C14 C15 Cl2 116.9(2) . .
O6 C14 C15 125.2(2) . .
O6 C14 C13 116.9(2) . .
C15 C14 C13 117.8(2) . .
O5 C13 C12 121.5(2) . .
O5 C13 C14 117.2(2) . .
C12 C13 C14 121.3(2) . .
C13 C12 C11 121.2(2) . .
C13 C12 Cl3 120.6(2) . .
C11 C12 Cl3 118.2(2) . .
O4 C11 C12 123.3(3) . .
O4 C11 C10 118.1(2) . .
C12 C11 C10 118.6(2) . .
O3 C10 C15 126.1(3) . .
O3 C10 C11 116.1(2) . .
C15 C10 C11 117.8(2) . .
C13 O5 H5 114(3) . .
C4 C5 C6 117.5(3) . .
C4 C5 C9 120.0(3) . .
C6 C5 C9 122.4(3) . .
C7 C6 C5 120.6(3) . .
C7 C6 H61 119(2) . .
C5 C6 H61 121(2) . .
C8 C7 C6 119.3(3) . .
C8 C7 H7 122(2) . .
C6 C7 H7 119(2) . .
N1 C8 C7 119.4(3) . .
N1 C8 H8 117(2) . .
C7 C8 H8 124(2) . .
C8 N1 C4 122.7(3) . .
C8 N1 H1 119(2) . .
C4 N1 H1 118(2) . .
N1 C4 C5 120.4(3) . .
N1 C4 H4 125(2) . .
C5 C4 H4 115(2) . .
C5 C9 H9A 112(3) . .
C5 C9 H9B 109(3) . .
H9A C9 H9B 109(3) . .
C5 C9 H9C 115(2) . .
H9A C9 H9C 102(4) . .
H9B C9 H9C 110(3) . .
C16 C17 C18 117.4(3) . .
C16 C17 C21 120.7(3) . .
C18 C17 C21 121.9(3) . .
N2 C16 C17 121.2(3) . .
N2 C16 H16 118.9(18) . .
C17 C16 H16 119.9(18) . .
C16 N2 C20 122.3(3) . .
C16 N2 H2 119(3) . .
C20 N2 H2 117(3) . .
N2 C20 C19 118.8(3) . .
N2 C20 H20 114.4(18) . .
C19 C20 H20 126.7(18) . .
C20 C19 C18 119.9(3) . .
C20 C19 H19 120(2) . .
C18 C19 H19 120(2) . .
C19 C18 C17 120.5(3) . .
C19 C18 H18 117.5(18) . .
C17 C18 H18 122.0(18) . .
C17 C21 H21A 109(3) . .
C17 C21 H21B 109(3) . .
H21A C21 H21B 111(4) . .
C17 C21 H21C 109(2) . .
H21A C21 H21C 108(3) . .
H21B C21 H21C 109(4) . .
H72 O7 H71 106(4) . .

loop_
_geom_bond_atom_site_label_1
_geom_bond_atom_site_label_2
_geom_bond_site_symmetry_2
_geom_bond_distance
C1 O1 . 1.255(3)
C1 C3 2_667 1.403(4)
C1 C2 . 1.538(4)
C2 O2 . 1.250(3)
C2 C3 . 1.399(4)
C3 C1 2_667 1.403(4)
C3 Cl1 . 1.735(3)
C15 C10 . 1.383(4)
C15 C14 . 1.425(4)
C15 Cl2 . 1.735(3)
C14 O6 . 1.231(3)
C14 C13 . 1.515(4)
C13 O5 . 1.310(3)
C13 C12 . 1.349(4)
C12 C11 . 1.452(4)
C12 Cl3 . 1.728(3)
C11 O4 . 1.224(3)
C11 C10 . 1.543(4)
C10 O3 . 1.268(3)
O5 H5 . 0.80(4)
C5 C4 . 1.387(4)
C5 C6 . 1.388(4)
C5 C9 . 1.508(4)
C6 C7 . 1.384(4)
C6 H61 . 0.93(4)
C7 C8 . 1.373(4)
C7 H7 . 0.85(4)
C8 N1 . 1.336(4)
C8 H8 . 0.93(3)
N1 C4 . 1.341(4)
N1 H1 . 0.84(3)
C4 H4 . 0.94(4)
C9 H9A . 0.89(4)
C9 H9B . 0.96(4)
C9 H9C . 0.95(4)
C17 C16 . 1.379(4)
C17 C18 . 1.395(4)
C17 C21 . 1.509(4)
C16 N2 . 1.339(4)
C16 H16 . 0.98(3)
N2 C20 . 1.353(4)
N2 H2 . 1.00(5)
C20 C19 . 1.373(4)
C20 H20 . 0.99(3)
C19 C18 . 1.385(5)
C19 H19 . 0.94(3)
C18 H18 . 0.99(3)
C21 H21A . 1.08(5)
C21 H21B . 0.97(5)
C21 H21C . 0.98(4)
O7 H72 . 0.86(4)
O7 H71 . 0.77(5)

loop_
_geom_hbond_atom_site_label_D
_geom_hbond_atom_site_label_H
_geom_hbond_atom_site_label_A
_geom_hbond_distance_DH
_geom_hbond_distance_HA
_geom_hbond_distance_DA
_geom_hbond_angle_DHA
_geom_hbond_site_symmetry_A
O5 H5 O7 0.80(4) 1.80(4) 2.553(3) 157(4) .
N1 H1 O1 0.84(3) 2.07(3) 2.783(3) 142(3) .
N1 H1 O2 0.84(3) 2.17(3) 2.880(3) 141(3) .
O7 H72 O2 0.86(4) 1.99(4) 2.824(3) 164(4) 2_767
N2 H2 O3 1.00(5) 1.72(5) 2.649(3) 153(4) .
N2 H2 O4 1.00(5) 2.37(4) 3.013(3) 121(3) .
O7 H71 O1 0.77(5) 1.99(5) 2.738(3) 164(5) .

loop_
_geom_torsion_atom_site_label_1
_geom_torsion_atom_site_label_2
_geom_torsion_atom_site_label_3
_geom_torsion_atom_site_label_4
_geom_torsion
_geom_torsion_site_symmetry_1
_geom_torsion_site_symmetry_4
O1 C1 C2 O2 -1.9(3) . .
C3 C1 C2 O2 177.6(2) 2_667 .
O1 C1 C2 C3 178.1(2) . .
C3 C1 C2 C3 -2.5(4) 2_667 .
O2 C2 C3 C1 -177.5(2) . 2_667
C1 C2 C3 C1 2.6(4) . 2_667
O2 C2 C3 Cl1 1.3(4) . .
C1 C2 C3 Cl1 -178.66(17) . .
C10 C15 C14 O6 -179.0(3) . .
Cl2 C15 C14 O6 0.8(4) . .
C10 C15 C14 C13 1.1(4) . .
Cl2 C15 C14 C13 -179.00(19) . .
O6 C14 C13 O5 -1.1(4) . .
C15 C14 C13 O5 178.7(2) . .
O6 C14 C13 C12 179.2(3) . .
C15 C14 C13 C12 -0.9(4) . .
O5 C13 C12 C11 -179.5(3) . .
C14 C13 C12 C11 0.1(4) . .
O5 C13 C12 Cl3 1.7(4) . .
C14 C13 C12 Cl3 -178.6(2) . .
C13 C12 C11 O4 -179.6(3) . .
Cl3 C12 C11 O4 -0.8(4) . .
C13 C12 C11 C10 0.5(4) . .
Cl3 C12 C11 C10 179.29(19) . .
C14 C15 C10 O3 179.8(3) . .
Cl2 C15 C10 O3 -0.1(4) . .
C14 C15 C10 C11 -0.5(4) . .
Cl2 C15 C10 C11 179.62(19) . .
O4 C11 C10 O3 -0.5(4) . .
C12 C11 C10 O3 179.4(2) . .
O4 C11 C10 C15 179.8(3) . .
C12 C11 C10 C15 -0.3(4) . .
C4 C5 C6 C7 1.6(4) . .
C9 C5 C6 C7 -177.9(3) . .
C5 C6 C7 C8 -0.8(4) . .
C6 C7 C8 N1 -1.1(4) . .
C7 C8 N1 C4 2.2(4) . .
C8 N1 C4 C5 -1.3(4) . .
C6 C5 C4 N1 -0.6(4) . .
C9 C5 C4 N1 178.9(2) . .
C18 C17 C16 N2 -0.3(4) . .
C21 C17 C16 N2 179.4(3) . .
C17 C16 N2 C20 0.1(4) . .
C16 N2 C20 C19 0.6(4) . .
N2 C20 C19 C18 -1.1(5) . .
C20 C19 C18 C17 0.9(5) . .
C16 C17 C18 C19 -0.2(4) . .
C21 C17 C18 C19 -179.9(3) . .
